data_4301869
loop_
_publ_author_name
'Yuandong Wu'
'Wolfgang Bensch'

_publ_section_title
;
K2Ln2As2Se9 (Ln = Sm, Gd): The First Quaternary Rare-Earth Selenoarsenate
Compounds with a 3D Framework Containing Chairlike As2Se4 Units
;
_journal_name_full 'Inorganic Chemistry'
_journal_page_first 2729
_journal_page_last 2731
_journal_paper_doi 10.1021/ic802368j
_journal_volume 48
_journal_year 2009
_chemical_formula_moiety 'As2 Gd2 Se9, 2(K)'
_chemical_formula_sum 'As2 Gd2 K2 Se9'
_chemical_formula_weight 1253.18
_space_group_IT_number 62
_symmetry_cell_setting orthorhombic
_symmetry_space_group_name_Hall '-P 2ac 2n'
_symmetry_space_group_name_H-M 'P n m a'
_atom_sites_solution_primary direct
_atom_sites_solution_secondary difmap
_audit_creation_date 2008-10-01T14:21:18-21:38
_audit_creation_method SHELXL-97
_cell_angle_alpha 90.00
_cell_angle_beta 90.00
_cell_angle_gamma 90.00
_cell_formula_units_Z 8
_cell_length_a 17.1836(4)
_cell_length_b 8.3743(2)
_cell_length_c 22.6192(5)
_cell_measurement_reflns_used 49012
_cell_measurement_temperature 292(2)
_cell_measurement_theta_max 29.68
_cell_measurement_theta_min 1.49
_cell_volume 3254.92(13)
_computing_cell_refinement 'Stoe X-Area 1.44 (2007)'
_computing_data_collection 'Stoe X-Area 1.44 (2007)'
_computing_data_reduction 'Stoe X-Area 1.44 (2007)'
_computing_molecular_graphics 'Diamond 3.1f (brandenburg, 2008)'
_computing_publication_material 'WinGX punlication routines (Farrugia, 1999)'
_computing_structure_refinement 'SHELXL-97 (Sheldrick, 1997)'
_computing_structure_solution 'SHELXS-97 (Sheldrick, 1997)'
_diffrn_ambient_temperature 292(2)
_diffrn_measured_fraction_theta_full 0.992
_diffrn_measured_fraction_theta_max 0.992
_diffrn_measurement_device_type IPDS-2
_diffrn_measurement_method 'Phi scans'
_diffrn_radiation_monochromator graphite
_diffrn_radiation_source 'fine-focus sealed tube'
_diffrn_radiation_type MoK\a
_diffrn_radiation_wavelength 0.71073
_diffrn_reflns_av_R_equivalents 0.0580
_diffrn_reflns_av_sigmaI/netI 0.0428
_diffrn_reflns_limit_h_max 23
_diffrn_reflns_limit_h_min -23
_diffrn_reflns_limit_k_max 11
_diffrn_reflns_limit_k_min -11
_diffrn_reflns_limit_l_max 0
_diffrn_reflns_limit_l_min -31
_diffrn_reflns_number 17091
_diffrn_reflns_theta_full 29.27
_diffrn_reflns_theta_max 29.27
_diffrn_reflns_theta_min 1.49
_diffrn_standards_decay_% 0
_diffrn_standards_interval_time 0
_diffrn_standards_number 0
_exptl_absorpt_coefficient_mu 32.721
_exptl_absorpt_correction_T_max 0.0772
_exptl_absorpt_correction_T_min 0.0072
_exptl_absorpt_correction_type numerical
_exptl_absorpt_process_details X-shape
_exptl_crystal_colour black
_exptl_crystal_density_diffrn 5.115
_exptl_crystal_density_method 'not measured'
_exptl_crystal_description needle
_exptl_crystal_F_000 4304
_exptl_crystal_size_max 0.14
_exptl_crystal_size_mid 0.10
_exptl_crystal_size_min 0.05
_refine_diff_density_max 1.761
_refine_diff_density_min -1.730
_refine_diff_density_rms 0.325
_refine_ls_extinction_coef 0.000053(2)
_refine_ls_extinction_expression Fc^*^=kFc[1+0.001xFc^2^\l^3^/sin(2\q)]^-1/4^
_refine_ls_extinction_method SHELXL
_refine_ls_goodness_of_fit_ref 1.005
_refine_ls_matrix_type full
_refine_ls_number_parameters 164
_refine_ls_number_reflns 4696
_refine_ls_number_restraints 0
_refine_ls_restrained_S_all 1.005
_refine_ls_R_factor_all 0.0598
_refine_ls_R_factor_gt 0.0393
_refine_ls_shift/su_max 0.001
_refine_ls_shift/su_mean 0.000
_refine_ls_structure_factor_coef Fsqd
_refine_ls_weighting_details 'calc w=1/[\s^2^(Fo^2^)+(0.0538P)^2^+0.0000P] where P=(Fo^2^+2Fc^2^)/3'
_refine_ls_weighting_scheme calc
_refine_ls_wR_factor_gt 0.0889
_refine_ls_wR_factor_ref 0.0964
_reflns_number_gt 3632
_reflns_number_total 4696
_reflns_threshold_expression >2sigma(I)
_cod_data_source_file ic802368j_si_002_1.cif
_cod_data_source_block wu815
_cod_database_code 4301869

loop_
_symmetry_equiv_pos_as_xyz
'x, y, z'
'-x+1/2, -y, z+1/2'
'-x, y+1/2, -z'
'x+1/2, -y+1/2, -z+1/2'
'-x, -y, -z'
'x-1/2, y, -z-1/2'
'x, -y-1/2, z'
'-x-1/2, y-1/2, z-1/2'

loop_
_atom_site_label
_atom_site_type_symbol
_atom_site_fract_x
_atom_site_fract_y
_atom_site_fract_z
_atom_site_U_iso_or_equiv
_atom_site_adp_type
_atom_site_occupancy
_atom_site_symmetry_multiplicity
_atom_site_calc_flag
_atom_site_refinement_flags
_atom_site_disorder_assembly
_atom_site_disorder_group
Gd1 Gd 0.25100(2) 0.50054(4) 0.068489(15) 0.02318(10) Uani 1 1 d . . .
Gd2 Gd 0.32598(2) 0.00330(4) 0.325331(16) 0.02359(10) Uani 1 1 d . . .
As1 As 0.06938(8) 0.2500 0.65338(5) 0.0268(2) Uani 1 2 d S . .
As2 As 0.37204(8) 0.2500 0.88497(5) 0.0284(2) Uani 1 2 d S . .
As3 As 0.15805(8) 0.2500 0.40354(5) 0.0260(2) Uani 1 2 d S . .
As4 As 0.39276(8) 0.2500 0.16544(5) 0.0269(2) Uani 1 2 d S . .
Se1 Se 0.12747(7) 0.2500 0.55550(5) 0.0242(2) Uani 1 2 d S . .
Se2 Se 0.03017(5) 0.54048(10) 0.35896(4) 0.02898(17) Uani 1 1 d . . .
Se3 Se 0.29158(7) 0.2500 0.79713(5) 0.0250(2) Uani 1 2 d S . .
Se4 Se 0.22877(5) 0.01679(9) 0.43519(3) 0.02593(17) Uani 1 1 d . . .
Se5 Se 0.20602(7) 0.2500 0.30322(5) 0.0257(2) Uani 1 2 d S . .
Se6 Se 0.31508(6) 0.02198(9) 0.18971(3) 0.02740(17) Uani 1 1 d . . .
Se7 Se 0.37024(7) 0.2500 0.05906(5) 0.0253(2) Uani 1 2 d S . .
Se8 Se 0.15015(8) 0.2500 0.01737(6) 0.0322(3) Uani 1 2 d S . .
Se9 Se 0.15615(9) 0.2500 0.12195(6) 0.0333(3) Uani 1 2 d S . .
Se10 Se 0.44298(7) 0.2500 0.29301(5) 0.0275(2) Uani 1 2 d S . .
Se11 Se 0.40635(8) 0.2500 0.39452(5) 0.0296(2) Uani 1 2 d S . .
Se12 Se 0.35739(8) 0.2500 0.53241(5) 0.0296(2) Uani 1 2 d S . .
Se13 Se 0.33105(8) 0.2500 0.63512(5) 0.0302(3) Uani 1 2 d S . .
Se14 Se 0.06737(7) 0.2500 0.78760(5) 0.0279(2) Uani 1 2 d S . .
Se15 Se 0.58960(8) 0.2500 0.60816(5) 0.0301(2) Uani 1 2 d S . .
K1 K 0.08973(13) 0.0016(2) 0.22351(9) 0.0354(4) Uani 1 1 d . . .
K2 K 0.0000 0.0000 0.5000 0.0419(7) Uani 1 2 d S . .
K3 K 0.0000 0.0000 0.0000 0.0466(8) Uani 1 2 d S . .

loop_
_atom_site_aniso_label
_atom_site_aniso_U_11
_atom_site_aniso_U_22
_atom_site_aniso_U_33
_atom_site_aniso_U_23
_atom_site_aniso_U_13
_atom_site_aniso_U_12
Gd1 0.03233(19) 0.01665(17) 0.02055(16) -0.00012(13) -0.00019(13) -0.00015(14)
Gd2 0.03304(19) 0.01689(17) 0.02083(17) 0.00004(13) -0.00039(13) -0.00010(14)
As1 0.0366(6) 0.0238(5) 0.0198(5) 0.000 0.0018(4) 0.000
As2 0.0388(6) 0.0222(5) 0.0242(5) 0.000 -0.0022(5) 0.000
As3 0.0335(6) 0.0214(5) 0.0232(5) 0.000 0.0004(5) 0.000
As4 0.0363(6) 0.0205(5) 0.0239(5) 0.000 -0.0023(5) 0.000
Se1 0.0315(5) 0.0203(5) 0.0208(5) 0.000 0.0012(4) 0.000
Se2 0.0344(4) 0.0194(3) 0.0332(4) -0.0011(3) 0.0040(3) 0.0001(3)
Se3 0.0317(5) 0.0197(5) 0.0237(5) 0.000 0.0006(4) 0.000
Se4 0.0391(4) 0.0191(3) 0.0196(3) 0.0005(3) 0.0004(3) -0.0001(3)
Se5 0.0345(6) 0.0204(5) 0.0221(5) 0.000 -0.0031(4) 0.000
Se6 0.0425(4) 0.0200(3) 0.0196(3) 0.0004(3) -0.0023(3) -0.0013(3)
Se7 0.0335(6) 0.0198(5) 0.0225(5) 0.000 0.0021(4) 0.000
Se8 0.0419(7) 0.0242(5) 0.0305(6) 0.000 -0.0098(5) 0.000
Se9 0.0474(7) 0.0234(5) 0.0292(6) 0.000 0.0099(5) 0.000
Se10 0.0343(6) 0.0235(5) 0.0248(5) 0.000 0.0008(4) 0.000
Se11 0.0423(6) 0.0251(5) 0.0214(5) 0.000 -0.0024(5) 0.000
Se12 0.0381(6) 0.0237(5) 0.0270(5) 0.000 0.0050(5) 0.000
Se13 0.0444(7) 0.0226(5) 0.0237(5) 0.000 -0.0059(5) 0.000
Se14 0.0369(6) 0.0225(5) 0.0242(5) 0.000 -0.0045(5) 0.000
Se15 0.0438(7) 0.0248(5) 0.0215(5) 0.000 -0.0038(5) 0.000
K1 0.0472(11) 0.0275(9) 0.0316(9) 0.0012(7) 0.0030(8) 0.0021(8)
K2 0.0569(17) 0.0309(13) 0.0378(14) -0.0041(11) -0.0173(13) 0.0016(13)
K3 0.0417(15) 0.0270(13) 0.071(2) 0.0034(13) -0.0001(15) 0.0021(13)

loop_
_atom_type_symbol
_atom_type_description
_atom_type_scat_dispersion_real
_atom_type_scat_dispersion_imag
_atom_type_scat_source
K K 0.2009 0.2494 'International Tables Vol C Tables 4.2.6.8 and 6.1.1.4'
As As 0.0499 2.0058 'International Tables Vol C Tables 4.2.6.8 and 6.1.1.4'
Se Se -0.0929 2.2259 'International Tables Vol C Tables 4.2.6.8 and 6.1.1.4'
Gd Gd -0.1653 3.9035 'International Tables Vol C Tables 4.2.6.8 and 6.1.1.4'

loop_
_geom_angle_atom_site_label_1
_geom_angle_atom_site_label_2
_geom_angle_atom_site_label_3
_geom_angle
_geom_angle_site_symmetry_1
_geom_angle_site_symmetry_3
_geom_angle_publ_flag
Se12 Gd1 Se9 105.92(4) 2_564 . ?
Se12 Gd1 Se13 47.71(3) 2_564 2_564 ?
Se9 Gd1 Se13 91.76(3) . 2_564 ?
Se12 Gd1 Se7 159.43(4) 2_564 . ?
Se9 Gd1 Se7 84.62(3) . . ?
Se13 Gd1 Se7 151.58(4) 2_564 . ?
Se12 Gd1 Se8 91.41(3) 2_564 . ?
Se9 Gd1 Se8 47.52(4) . . ?
Se13 Gd1 Se8 115.09(4) 2_564 . ?
Se7 Gd1 Se8 82.75(3) . . ?
Se12 Gd1 Se6 122.85(3) 2_564 7_565 ?
Se9 Gd1 Se6 77.19(3) . 7_565 ?
Se13 Gd1 Se6 75.44(3) 2_564 7_565 ?
Se7 Gd1 Se6 76.26(3) . 7_565 ?
Se8 Gd1 Se6 122.34(3) . 7_565 ?
Se12 Gd1 Se1 85.27(3) 2_564 2_564 ?
Se9 Gd1 Se1 160.00(4) . 2_564 ?
Se13 Gd1 Se1 83.57(3) 2_564 2_564 ?
Se7 Gd1 Se1 90.27(3) . 2_564 ?
Se8 Gd1 Se1 150.81(4) . 2_564 ?
Se6 Gd1 Se1 82.81(3) 7_565 2_564 ?
Se12 Gd1 Se4 76.30(3) 2_564 8_665 ?
Se9 Gd1 Se4 120.47(3) . 8_665 ?
Se13 Gd1 Se4 122.17(3) 2_564 8_665 ?
Se7 Gd1 Se4 83.12(3) . 8_665 ?
Se8 Gd1 Se4 73.19(3) . 8_665 ?
Se6 Gd1 Se4 151.57(3) 7_565 8_665 ?
Se1 Gd1 Se4 77.86(3) 2_564 8_665 ?
Se12 Gd1 K1 80.00(4) 2_564 7_565 ?
Se9 Gd1 K1 47.62(3) . 7_565 ?
Se13 Gd1 K1 45.77(3) 2_564 7_565 ?
Se7 Gd1 K1 119.09(3) . 7_565 ?
Se8 Gd1 K1 86.59(4) . 7_565 ?
Se6 Gd1 K1 60.25(3) 7_565 7_565 ?
Se1 Gd1 K1 121.11(3) 2_564 7_565 ?
Se4 Gd1 K1 148.18(4) 8_665 7_565 ?
Se12 Gd1 K2 120.41(3) 2_564 4 ?
Se9 Gd1 K2 131.71(2) . 4 ?
Se13 Gd1 K2 128.82(2) 2_564 4 ?
Se7 Gd1 K2 47.108(18) . 4 ?
Se8 Gd1 K2 114.66(3) . 4 ?
Se6 Gd1 K2 88.02(2) 7_565 4 ?
Se1 Gd1 K2 46.013(18) 2_564 4 ?
Se4 Gd1 K2 63.554(19) 8_665 4 ?
K1 Gd1 K2 148.22(3) 7_565 4 ?
Se14 Gd2 Se11 111.74(3) 2_554 . ?
Se14 Gd2 Se5 153.03(3) 2_554 . ?
Se11 Gd2 Se5 85.79(3) . . ?
Se14 Gd2 Se10 90.49(3) 2_554 . ?
Se11 Gd2 Se10 47.50(3) . . ?
Se5 Gd2 Se10 86.81(3) . . ?
Se14 Gd2 Se15 47.69(3) 2_554 5_656 ?
Se11 Gd2 Se15 90.16(3) . 5_656 ?
Se5 Gd2 Se15 157.14(4) . 5_656 ?
Se10 Gd2 Se15 106.84(3) . 5_656 ?
Se14 Gd2 Se4 128.13(3) 2_554 . ?
Se11 Gd2 Se4 78.09(3) . . ?
Se5 Gd2 Se4 74.08(3) . . ?
Se10 Gd2 Se4 123.68(3) . . ?
Se15 Gd2 Se4 83.08(3) 5_656 . ?
Se14 Gd2 Se3 81.21(3) 2_554 2_554 ?
Se11 Gd2 Se3 158.13(4) . 2_554 ?
Se5 Gd2 Se3 89.35(2) . 2_554 ?
Se10 Gd2 Se3 153.48(3) . 2_554 ?
Se15 Gd2 Se3 86.08(3) 5_656 2_554 ?
Se4 Gd2 Se3 80.07(3) . 2_554 ?
Se14 Gd2 Se6 77.56(3) 2_554 . ?
Se11 Gd2 Se6 121.61(3) . . ?
Se5 Gd2 Se6 75.75(3) . . ?
Se10 Gd2 Se6 76.16(3) . . ?
Se15 Gd2 Se6 124.71(3) 5_656 . ?
Se4 Gd2 Se6 142.27(3) . . ?
Se3 Gd2 Se6 77.46(3) 2_554 . ?
Se1 As1 Se2 100.48(5) . 3_546 ?
Se1 As1 Se2 100.48(5) . 5_566 ?
Se2 As1 Se2 90.70(6) 3_546 5_566 ?
Se3 As2 Se2 101.00(5) . 2_565 ?
Se3 As2 Se2 101.00(5) . 8_656 ?
Se2 As2 Se2 89.16(6) 2_565 8_656 ?
Se4 As3 Se4 108.33(6) . 7_565 ?
Se4 As3 Se5 96.15(4) . . ?
Se4 As3 Se5 96.15(4) 7_565 . ?
Se6 As4 Se6 105.84(7) 7_565 . ?
Se6 As4 Se7 97.92(4) 7_565 . ?
Se6 As4 Se7 97.92(4) . . ?
As1 Se1 Gd1 101.47(4) . 2_565 ?
As1 Se1 Gd1 101.47(4) . 8_656 ?
Gd1 Se1 Gd1 89.46(4) 2_565 8_656 ?
As1 Se1 K2 94.27(4) . . ?
Gd1 Se1 K2 163.13(4) 2_565 . ?
Gd1 Se1 K2 93.354(10) 8_656 . ?
As1 Se1 K2 94.27(4) . 3_556 ?
Gd1 Se1 K2 93.354(10) 2_565 3_556 ?
Gd1 Se1 K2 163.13(4) 8_656 3_556 ?
K2 Se1 K2 79.34(3) . 3_556 ?
As1 Se2 As2 89.63(4) 5_566 2_564 ?
As1 Se2 K1 100.89(5) 5_566 7_565 ?
As2 Se2 K1 94.95(5) 2_564 7_565 ?
As1 Se2 K2 94.28(4) 5_566 3_556 ?
As2 Se2 K2 87.10(4) 2_564 3_556 ?
K1 Se2 K2 164.69(5) 7_565 3_556 ?
As2 Se3 Gd2 102.14(4) . 2 ?
As2 Se3 Gd2 102.14(4) . 8_666 ?
Gd2 Se3 Gd2 90.07(3) 2 8_666 ?
As2 Se3 K1 93.43(5) . 8_666 ?
Gd2 Se3 K1 162.69(5) 2 8_666 ?
Gd2 Se3 K1 94.05(4) 8_666 8_666 ?
As2 Se3 K1 93.43(5) . 2 ?
Gd2 Se3 K1 94.05(4) 2 2 ?
Gd2 Se3 K1 162.69(5) 8_666 2 ?
K1 Se3 K1 77.33(7) 8_666 2 ?
As3 Se4 Gd2 93.75(4) . . ?
As3 Se4 Gd1 112.89(4) . 8_656 ?
Gd2 Se4 Gd1 139.25(3) . 8_656 ?
As3 Se5 Gd2 94.53(4) . . ?
As3 Se5 Gd2 94.53(4) . 7_565 ?
Gd2 Se5 Gd2 88.48(4) . 7_565 ?
As3 Se5 K1 107.32(5) . 7_565 ?
Gd2 Se5 K1 157.69(5) . 7_565 ?
Gd2 Se5 K1 94.12(4) 7_565 7_565 ?
As3 Se5 K1 107.32(5) . . ?
Gd2 Se5 K1 94.12(4) . . ?
Gd2 Se5 K1 157.69(5) 7_565 . ?
K1 Se5 K1 75.40(7) 7_565 . ?
As4 Se6 Gd1 92.63(4) . 7_565 ?
As4 Se6 Gd2 103.60(4) . . ?
Gd1 Se6 Gd2 160.49(4) 7_565 . ?
As4 Se7 Gd1 92.23(4) . . ?
As4 Se7 Gd1 92.24(4) . 7_565 ?
Gd1 Se7 Gd1 91.05(4) . 7_565 ?
As4 Se7 K2 106.80(4) . 4 ?
Gd1 Se7 K2 92.693(11) . 4 ?
Gd1 Se7 K2 160.42(4) 7_565 4 ?
As4 Se7 K2 106.80(4) . 2_554 ?
Gd1 Se7 K2 160.42(4) . 2_554 ?
Gd1 Se7 K2 92.693(11) 7_565 2_554 ?
K2 Se7 K2 77.70(3) 4 2_554 ?
Se9 Se8 Gd1 65.41(3) . 7_565 ?
Se9 Se8 Gd1 65.41(3) . . ?
Gd1 Se8 Gd1 90.41(4) 7_565 . ?
Se9 Se8 K3 98.68(5) . . ?
Gd1 Se8 K3 93.089(13) 7_565 . ?
Gd1 Se8 K3 160.38(5) . . ?
Se9 Se8 K3 98.68(5) . 3 ?
Gd1 Se8 K3 160.38(5) 7_565 3 ?
Gd1 Se8 K3 93.090(13) . 3 ?
K3 Se8 K3 77.47(3) . 3 ?
Se8 Se9 Gd1 67.08(3) . 7_565 ?
Se8 Se9 Gd1 67.08(3) . . ?
Gd1 Se9 Gd1 91.91(4) 7_565 . ?
Se8 Se9 K1 132.83(5) . . ?
Gd1 Se9 K1 91.62(4) 7_565 . ?
Gd1 Se9 K1 159.04(6) . . ?
Se8 Se9 K1 132.83(5) . 7_565 ?
Gd1 Se9 K1 159.04(6) 7_565 7_565 ?
Gd1 Se9 K1 91.63(4) . 7_565 ?
K1 Se9 K1 78.08(7) . 7_565 ?
Se11 Se10 Gd2 65.43(3) . 7_565 ?
Se11 Se10 Gd2 65.43(3) . . ?
Gd2 Se10 Gd2 88.01(4) 7_565 . ?
Se11 Se10 K1 108.19(5) . 4 ?
Gd2 Se10 K1 96.13(4) 7_565 4 ?
Gd2 Se10 K1 170.14(5) . 4 ?
Se11 Se10 K1 108.19(5) . 6_656 ?
Gd2 Se10 K1 170.13(5) 7_565 6_656 ?
Gd2 Se10 K1 96.13(4) . 6_656 ?
K1 Se10 K1 78.43(8) 4 6_656 ?
Se10 Se11 Gd2 67.07(3) . 7_565 ?
Se10 Se11 Gd2 67.07(3) . . ?
Gd2 Se11 Gd2 89.41(4) 7_565 . ?
Se10 Se11 K3 121.81(4) . 4 ?
Gd2 Se11 K3 98.978(9) 7_565 4 ?
Gd2 Se11 K3 169.66(3) . 4 ?
Se10 Se11 K3 121.81(4) . 2 ?
Gd2 Se11 K3 169.66(3) 7_565 2 ?
Gd2 Se11 K3 98.979(9) . 2 ?
K3 Se11 K3 72.07(2) 4 2 ?
Se13 Se12 Gd1 66.62(3) . 8_656 ?
Se13 Se12 Gd1 66.62(3) . 2_565 ?
Gd1 Se12 Gd1 91.55(4) 8_656 2_565 ?
Se13 Se12 K3 111.07(4) . 4 ?
Gd1 Se12 K3 171.73(4) 8_656 4 ?
Gd1 Se12 K3 94.696(9) 2_565 4 ?
Se13 Se12 K3 111.07(4) . 2 ?
Gd1 Se12 K3 94.696(9) 8_656 2 ?
Gd1 Se12 K3 171.73(4) 2_565 2 ?
K3 Se12 K3 78.60(3) 4 2 ?
Se12 Se13 Gd1 65.67(3) . 8_656 ?
Se12 Se13 Gd1 65.67(3) . 2_565 ?
Gd1 Se13 Gd1 90.70(4) 8_656 2_565 ?
Se12 Se13 K1 122.05(6) . 8_666 ?
Gd1 Se13 K1 172.26(6) 8_656 8_666 ?
Gd1 Se13 K1 93.23(4) 2_565 8_666 ?
Se12 Se13 K1 122.05(6) . 2 ?
Gd1 Se13 K1 93.23(4) 8_656 2 ?
Gd1 Se13 K1 172.26(6) 2_565 2 ?
K1 Se13 K1 82.11(8) 8_666 2 ?
Se15 Se14 Gd2 67.20(3) 6_557 8_666 ?
Se15 Se14 Gd2 67.20(3) 6_557 2 ?
Gd2 Se14 Gd2 92.76(4) 8_666 2 ?
Se15 Se14 K1 101.42(5) 6_557 5_556 ?
Gd2 Se14 K1 163.18(5) 8_666 5_556 ?
Gd2 Se14 K1 93.94(4) 2 5_556 ?
Se15 Se14 K1 101.42(5) 6_557 3_556 ?
Gd2 Se14 K1 93.94(4) 8_666 3_556 ?
Gd2 Se14 K1 163.18(5) 2 3_556 ?
K1 Se14 K1 75.70(7) 5_556 3_556 ?
Se14 Se15 Gd2 65.12(3) 6_657 3_656 ?
Se14 Se15 Gd2 65.12(3) 6_657 5_656 ?
Gd2 Se15 Gd2 90.86(4) 3_656 5_656 ?
Se14 Se15 K3 127.42(4) 6_657 2 ?
Gd2 Se15 K3 166.98(4) 3_656 2 ?
Gd2 Se15 K3 97.965(10) 5_656 2 ?
Se14 Se15 K3 127.42(4) 6_657 4 ?
Gd2 Se15 K3 97.965(10) 3_656 4 ?
Gd2 Se15 K3 166.98(4) 5_656 4 ?
K3 Se15 K3 71.83(2) 2 4 ?
Se13 K1 Se2 130.55(6) 2_554 7_565 ?
Se13 K1 Se10 132.05(7) 2_554 6_556 ?
Se2 K1 Se10 86.23(6) 7_565 6_556 ?
Se13 K1 Se9 80.42(5) 2_554 . ?
Se2 K1 Se9 146.41(7) 7_565 . ?
Se10 K1 Se9 77.74(5) 6_556 . ?
Se13 K1 Se3 68.95(5) 2_554 2_554 ?
Se2 K1 Se3 69.95(5) 7_565 2_554 ?
Se10 K1 Se3 156.15(7) 6_556 2_554 ?
Se9 K1 Se3 121.87(7) . 2_554 ?
Se13 K1 Se5 118.87(7) 2_554 . ?
Se2 K1 Se5 75.61(5) 7_565 . ?
Se10 K1 Se5 97.11(5) 6_556 . ?
Se9 K1 Se5 77.32(5) . . ?
Se3 K1 Se5 76.41(5) 2_554 . ?
Se13 K1 Se14 83.40(5) 2_554 5_556 ?
Se2 K1 Se14 75.81(5) 7_565 5_556 ?
Se10 K1 Se14 77.12(5) 6_556 5_556 ?
Se9 K1 Se14 127.40(7) . 5_556 ?
Se3 K1 Se14 97.37(5) 2_554 5_556 ?
Se5 K1 Se14 151.15(7) . 5_556 ?
Se13 K1 K1 131.06(4) 2_554 7_565 ?
Se2 K1 K1 96.22(4) 7_565 7_565 ?
Se10 K1 K1 50.78(4) 6_556 7_565 ?
Se9 K1 K1 50.96(4) . 7_565 ?
Se3 K1 K1 128.66(4) 2_554 7_565 ?
Se5 K1 K1 52.30(4) . 7_565 ?
Se14 K1 K1 127.85(4) 5_556 7_565 ?
Se13 K1 K1 48.94(4) 2_554 7 ?
Se2 K1 K1 83.78(4) 7_565 7 ?
Se10 K1 K1 129.22(4) 6_556 7 ?
Se9 K1 K1 129.04(4) . 7 ?
Se3 K1 K1 51.33(4) 2_554 7 ?
Se5 K1 K1 127.70(4) . 7 ?
Se14 K1 K1 52.15(4) 5_556 7 ?
K1 K1 K1 179.998(1) 7_565 7 ?
Se13 K1 Gd1 41.00(3) 2_554 7_565 ?
Se2 K1 Gd1 159.16(7) 7_565 7_565 ?
Se10 K1 Gd1 112.87(5) 6_556 7_565 ?
Se9 K1 Gd1 40.76(3) . 7_565 ?
Se3 K1 Gd1 90.57(5) 2_554 7_565 ?
Se5 K1 Gd1 93.10(5) . 7_565 ?
Se14 K1 Gd1 115.32(5) 5_556 7_565 ?
K1 K1 Gd1 90.23(2) 7_565 7_565 ?
K1 K1 Gd1 89.77(2) 7 7_565 ?
Se2 K2 Se2 180.0 7_565 3_546 ?
Se2 K2 Se1 70.38(2) 7_565 5_556 ?
Se2 K2 Se1 109.62(2) 3_546 5_556 ?
Se2 K2 Se1 109.62(2) 7_565 . ?
Se2 K2 Se1 70.38(2) 3_546 . ?
Se1 K2 Se1 180.0 5_556 . ?
Se2 K2 Se7 77.24(2) 7_565 6_556 ?
Se2 K2 Se7 102.76(2) 3_546 6_556 ?
Se1 K2 Se7 78.525(18) 5_556 6_556 ?
Se1 K2 Se7 101.476(18) . 6_556 ?
Se2 K2 Se7 102.76(2) 7_565 2 ?
Se2 K2 Se7 77.24(2) 3_546 2 ?
Se1 K2 Se7 101.475(18) 5_556 2 ?
Se1 K2 Se7 78.524(18) . 2 ?
Se7 K2 Se7 180.00(3) 6_556 2 ?
Se2 K2 K2 95.988(14) 7_565 3_556 ?
Se2 K2 K2 84.012(14) 3_546 3_556 ?
Se1 K2 K2 129.669(14) 5_556 3_556 ?
Se1 K2 K2 50.332(13) . 3_556 ?
Se7 K2 K2 51.151(13) 6_556 3_556 ?
Se7 K2 K2 128.849(13) 2 3_556 ?
Se2 K2 K2 84.012(14) 7_565 3_546 ?
Se2 K2 K2 95.988(14) 3_546 3_546 ?
Se1 K2 K2 50.331(14) 5_556 3_546 ?
Se1 K2 K2 129.668(13) . 3_546 ?
Se7 K2 K2 128.849(13) 6_556 3_546 ?
Se7 K2 K2 51.151(13) 2 3_546 ?
K2 K2 K2 180.0 3_556 3_546 ?
Se2 K2 Gd1 100.621(17) 7_565 8_656 ?
Se2 K2 Gd1 79.379(17) 3_546 8_656 ?
Se1 K2 Gd1 139.366(15) 5_556 8_656 ?
Se1 K2 Gd1 40.633(15) . 8_656 ?
Se7 K2 Gd1 139.801(15) 6_556 8_656 ?
Se7 K2 Gd1 40.199(15) 2 8_656 ?
K2 K2 Gd1 89.943(5) 3_556 8_656 ?
K2 K2 Gd1 90.057(5) 3_546 8_656 ?
Se2 K2 Gd1 79.379(17) 7_565 4_455 ?
Se2 K2 Gd1 100.621(17) 3_546 4_455 ?
Se1 K2 Gd1 40.634(15) 5_556 4_455 ?
Se1 K2 Gd1 139.367(15) . 4_455 ?
Se7 K2 Gd1 40.199(15) 6_556 4_455 ?
Se7 K2 Gd1 139.801(15) 2 4_455 ?
K2 K2 Gd1 90.057(5) 3_556 4_455 ?
K2 K2 Gd1 89.943(5) 3_546 4_455 ?
Gd1 K2 Gd1 180.0 8_656 4_455 ?
Se12 K3 Se12 180.00(5) 6_556 2_554 ?
Se12 K3 Se8 101.62(2) 6_556 . ?
Se12 K3 Se8 78.38(2) 2_554 . ?
Se12 K3 Se8 78.38(2) 6_556 5 ?
Se12 K3 Se8 101.62(2) 2_554 5 ?
Se8 K3 Se8 180.0 . 5 ?
Se12 K3 Se11 123.99(3) 6_556 2_554 ?
Se12 K3 Se11 56.01(3) 2_554 2_554 ?
Se8 K3 Se11 95.63(3) . 2_554 ?
Se8 K3 Se11 84.37(3) 5 2_554 ?
Se12 K3 Se11 56.01(3) 6_556 6_556 ?
Se12 K3 Se11 123.99(3) 2_554 6_556 ?
Se8 K3 Se11 84.37(3) . 6_556 ?
Se8 K3 Se11 95.63(3) 5 6_556 ?
Se11 K3 Se11 180.00(5) 2_554 6_556 ?
Se12 K3 Se15 78.24(3) 6_556 6_556 ?
Se12 K3 Se15 101.76(3) 2_554 6_556 ?
Se8 K3 Se15 51.74(3) . 6_556 ?
Se8 K3 Se15 128.26(3) 5 6_556 ?
Se11 K3 Se15 71.970(16) 2_554 6_556 ?
Se11 K3 Se15 108.030(16) 6_556 6_556 ?
Se12 K3 Se15 101.76(3) 6_556 2_554 ?
Se12 K3 Se15 78.24(3) 2_554 2_554 ?
Se8 K3 Se15 128.26(3) . 2_554 ?
Se8 K3 Se15 51.74(3) 5 2_554 ?
Se11 K3 Se15 108.030(16) 2_554 2_554 ?
Se11 K3 Se15 71.970(16) 6_556 2_554 ?
Se15 K3 Se15 180.00(5) 6_556 2_554 ?
Se12 K3 K3 50.700(14) 6_556 3 ?
Se12 K3 K3 129.300(14) 2_554 3 ?
Se8 K3 K3 51.264(15) . 3 ?
Se8 K3 K3 128.736(15) 5 3 ?
Se11 K3 K3 126.036(11) 2_554 3 ?
Se11 K3 K3 53.964(11) 6_556 3 ?
Se15 K3 K3 54.086(11) 6_556 3 ?
Se15 K3 K3 125.914(11) 2_554 3 ?
Se12 K3 K3 129.300(14) 6_556 3_545 ?
Se12 K3 K3 50.700(14) 2_554 3_545 ?
Se8 K3 K3 128.736(15) . 3_545 ?
Se8 K3 K3 51.264(15) 5 3_545 ?
Se11 K3 K3 53.964(11) 2_554 3_545 ?
Se11 K3 K3 126.036(11) 6_556 3_545 ?
Se15 K3 K3 125.914(11) 6_556 3_545 ?
Se15 K3 K3 54.086(11) 2_554 3_545 ?
K3 K3 K3 180.0 3 3_545 ?

loop_
_geom_bond_atom_site_label_1
_geom_bond_atom_site_label_2
_geom_bond_distance
_geom_bond_site_symmetry_2
_geom_bond_publ_flag
Gd1 Se12 2.9153(10) 2_564 ?
Gd1 Se9 2.9190(10) . ?
Gd1 Se13 2.9366(9) 2_564 ?
Gd1 Se7 2.9403(9) . ?
Gd1 Se8 2.9567(10) . ?
Gd1 Se6 2.9607(9) 7_565 ?
Gd1 Se1 2.9685(10) 2_564 ?
Gd1 Se4 3.0381(8) 8_665 ?
Gd1 K1 4.469(2) 7_565 ?
Gd1 K2 4.5505(4) 4 ?
Gd2 Se14 2.9302(9) 2_554 ?
Gd2 Se11 2.9368(9) . ?
Gd2 Se5 2.9611(9) . ?
Gd2 Se10 2.9739(10) . ?
Gd2 Se15 2.9777(9) 5_656 ?
Gd2 Se4 2.9963(9) . ?
Gd2 Se3 2.9979(9) 2_554 ?
Gd2 Se6 3.0774(8) . ?
As1 Se1 2.4286(16) . ?
As1 Se2 2.4663(13) 3_546 ?
As1 Se2 2.4663(13) 5_566 ?
As2 Se3 2.4207(17) . ?
As2 Se2 2.4997(13) 2_565 ?
As2 Se2 2.4997(13) 8_656 ?
As3 Se4 2.4090(11) . ?
As3 Se4 2.4091(11) 7_565 ?
As3 Se5 2.4141(16) . ?
As4 Se6 2.3934(12) 7_565 ?
As4 Se6 2.3935(12) . ?
As4 Se7 2.4373(16) . ?
Se1 Gd1 2.9685(10) 2_565 ?
Se1 Gd1 2.9685(10) 8_656 ?
Se1 K2 3.2797(9) . ?
Se1 K2 3.2797(9) 3_556 ?
Se2 As1 2.4663(13) 5_566 ?
Se2 As2 2.4997(13) 2_564 ?
Se2 K1 3.249(2) 7_565 ?
Se2 K2 3.2498(9) 3_556 ?
Se3 Gd2 2.9980(9) 2 ?
Se3 Gd2 2.9980(9) 8_666 ?
Se3 K1 3.372(2) 8_666 ?
Se3 K1 3.372(2) 2 ?
Se4 Gd1 3.0382(8) 8_656 ?
Se5 Gd2 2.9611(9) 7_565 ?
Se5 K1 3.402(2) 7_565 ?
Se5 K1 3.402(2) . ?
Se6 Gd1 2.9607(9) 7_565 ?
Se7 Gd1 2.9404(9) 7_565 ?
Se7 K2 3.3376(9) 4 ?
Se7 K2 3.3376(9) 2_554 ?
Se8 Se9 2.3676(18) . ?
Se8 Gd1 2.9567(10) 7_565 ?
Se8 K3 3.3458(11) . ?
Se8 K3 3.3458(11) 3 ?
Se9 Gd1 2.9190(10) 7_565 ?
Se9 K1 3.303(2) . ?
Se9 K1 3.303(2) 7_565 ?
Se10 Se11 2.3808(17) . ?
Se10 Gd2 2.9738(10) 7_565 ?
Se10 K1 3.290(2) 4 ?
Se10 K1 3.290(2) 6_656 ?
Se11 Gd2 2.9367(9) 7_565 ?
Se11 K3 3.5587(10) 4 ?
Se11 K3 3.5587(10) 2 ?
Se12 Se13 2.3667(16) . ?
Se12 Gd1 2.9153(10) 8_656 ?
Se12 Gd1 2.9153(10) 2_565 ?
Se12 K3 3.3054(10) 4 ?
Se12 K3 3.3054(10) 2 ?
Se13 Gd1 2.9365(9) 8_656 ?
Se13 Gd1 2.9365(9) 2_565 ?
Se13 K1 3.208(2) 8_666 ?
Se13 K1 3.208(2) 2 ?
Se14 Se15 2.3885(17) 6_557 ?
Se14 Gd2 2.9302(9) 8_666 ?
Se14 Gd2 2.9302(9) 2 ?
Se14 K1 3.434(2) 5_556 ?
Se14 K1 3.434(2) 3_556 ?
Se15 Se14 2.3885(17) 6_657 ?
Se15 Gd2 2.9777(9) 3_656 ?
Se15 Gd2 2.9777(9) 5_656 ?
Se15 K3 3.5692(10) 2 ?
Se15 K3 3.5692(10) 4 ?
K1 Se13 3.208(2) 2_554 ?
K1 Se2 3.249(2) 7_565 ?
K1 Se10 3.290(2) 6_556 ?
K1 Se3 3.372(2) 2_554 ?
K1 Se14 3.434(2) 5_556 ?
K1 K1 4.161(4) 7_565 ?
K1 K1 4.214(4) 7 ?
K1 Gd1 4.469(2) 7_565 ?
K2 Se2 3.2497(9) 7_565 ?
K2 Se2 3.2497(9) 3_546 ?
K2 Se1 3.2797(9) 5_556 ?
K2 Se7 3.3376(9) 6_556 ?
K2 Se7 3.3376(9) 2 ?
K2 K2 4.1872(1) 3_556 ?
K2 K2 4.1872(1) 3_546 ?
K2 Gd1 4.5505(4) 8_656 ?
K2 Gd1 4.5505(4) 4_455 ?
K3 Se12 3.3054(10) 6_556 ?
K3 Se12 3.3054(10) 2_554 ?
K3 Se8 3.3458(11) 5 ?
K3 Se11 3.5587(10) 2_554 ?
K3 Se11 3.5587(10) 6_556 ?
K3 Se15 3.5692(10) 6_556 ?
K3 Se15 3.5692(10) 2_554 ?
K3 K3 4.1872(1) 3 ?
K3 K3 4.1872(1) 3_545 ?
